data_1541158
loop_
_publ_author_name
'Rastsvetaeva, R.K.'
'Volodina, A.N.'
'Andrianov, V.I.'

_publ_section_title
;
 Crystal sructure of Ga2 (Se O3)3 (H2 O)3
;
_journal_name_full 'Doklady Akademii Nauk SSSR'
_journal_page_first 352
_journal_page_last 356
_journal_volume 291
_journal_year 1986
_chemical_formula_sum 'Ga2 H6 O12 Se3'
_chemical_name_systematic 'Ga2 (Se O3)3 (H2 O)3'
_space_group_IT_number 161
_symmetry_space_group_name_Hall 'R 3 -2"c'
_symmetry_space_group_name_H-M 'R 3 c :H'
_cell_angle_alpha 90
_cell_angle_beta 90
_cell_angle_gamma 120
_cell_formula_units_Z 6
_cell_length_a 9.223
_cell_length_b 9.223
_cell_length_c 19.941
_cell_volume 1469.001
_citation_journal_id_ASTM DANKAS
_cod_data_source_file Rastsvetaeva_DANKAS_1986_243.cif
_cod_data_source_block H6Ga2O12Se3
_cod_original_cell_volume 1469
_cod_original_formula_sum 'H6 Ga2 O12 Se3'
_cod_database_code 1541158

loop_
_symmetry_equiv_pos_as_xyz
x,y,z
-y,x-y,z
-x+y,-x,z
-y,-x,z+1/2
x,x-y,z+1/2
-x+y,y,z+1/2
x+2/3,y+1/3,z+1/3
-y+2/3,x-y+1/3,z+1/3
-x+y+2/3,-x+1/3,z+1/3
-y+2/3,-x+1/3,z+5/6
x+2/3,x-y+1/3,z+5/6
-x+y+2/3,y+1/3,z+5/6
x+1/3,y+2/3,z+2/3
-y+1/3,x-y+2/3,z+2/3
-x+y+1/3,-x+2/3,z+2/3
-y+1/3,-x+2/3,z+7/6
x+1/3,x-y+2/3,z+7/6
-x+y+1/3,y+2/3,z+7/6

loop_
_atom_site_label
_atom_site_type_symbol
_atom_site_fract_x
_atom_site_fract_y
_atom_site_fract_z
_atom_site_occupancy
_atom_site_U_iso_or_equiv
O1 O-2 0.1958 0.053 0.0681 1 0.0
Ga1 Ga+3 0 0 0.1259 1 0.0
Ga2 Ga+3 0.3333 0.6667 0.026 1 0.0
Se1 Se+4 0.3868 0.2325 0.0786 1 0.0
H1 H+1 0.126 0.393 0.069 1 0.0
H2 H+1 0.236 0.475 0.136 1 0.0
O2 O-2 0.1499 0.1936 0.1785 1 0.0
O4 O-2 0.195 0.4778 0.0899 1 0.0
O3 O-2 0.4678 0.1792 0.1428 1 0.0
